data_7161119
loop_
_publ_author_name
'Ye, Yu-Ying'
'Yang, Fang'
'Hu, Wei'
'Yang, Yao'
'Pan, Guo-Jun'
'Chen, Zi-Sheng'
'Ji, Kegong'

_publ_section_title
;
 Gold(I)-catalyzed regioselective hydroarylation of indole-ynones: an
 approach to carbazole derivatives.
;
_journal_issue 18
_journal_name_full 'Organic &amp; biomolecular chemistry'
_journal_page_first 3873
_journal_page_last 3877
_journal_paper_doi 10.1039/d6ob00425c
_journal_volume 24
_journal_year 2026
_chemical_formula_moiety 'C22 H15 N O'
_chemical_formula_sum 'C22 H15 N O'
_chemical_formula_weight 309.35
_space_group_crystal_system orthorhombic
_space_group_IT_number 61
_space_group_name_Hall '-P 2ac 2ab'
_space_group_name_H-M_alt 'P b c a'
_atom_sites_solution_hydrogens geom
_atom_sites_solution_primary dual
_audit_creation_date 2020-08-07
_audit_creation_method
;
Olex2 1.3
(compiled 2020.07.31 svn.rc2a77460 for OlexSys, GUI svn.r6145)
;
_audit_update_record
;
2021-05-21 deposited with the CCDC.	2026-04-23 downloaded from the CCDC.
;
_cell_angle_alpha 90
_cell_angle_beta 90
_cell_angle_gamma 90
_cell_formula_units_Z 8
_cell_length_a 13.1658(3)
_cell_length_b 8.4660(2)
_cell_length_c 27.5760(8)
_cell_measurement_reflns_used 3472
_cell_measurement_temperature 99.98(10)
_cell_measurement_theta_max 73.1470
_cell_measurement_theta_min 3.1700
_cell_volume 3073.67(13)
_computing_cell_refinement 'CrysAlisPro 1.171.38.43f (Rigaku OD, 2015)'
_computing_data_collection 'CrysAlisPro 1.171.38.43f (Rigaku OD, 2015)'
_computing_data_reduction 'CrysAlisPro 1.171.38.43f (Rigaku OD, 2015)'
_computing_molecular_graphics 'Olex2 1.3 (Dolomanov et al., 2009)'
_computing_publication_material 'Olex2 1.3 (Dolomanov et al., 2009)'
_computing_structure_refinement 'SHELXL 2018/3 (Sheldrick, 2015)'
_computing_structure_solution 'SHELXT 2018/2 (Sheldrick, 2018)'
_diffrn_ambient_environment N~2~
_diffrn_ambient_temperature 99.98(10)
_diffrn_detector 'CCD plate'
_diffrn_detector_area_resol_mean 5.2684
_diffrn_detector_type AtlasS2
_diffrn_measured_fraction_theta_full 0.996
_diffrn_measured_fraction_theta_max 0.966
_diffrn_measurement_details
;
List of Runs (angles in degrees, time in seconds):

  # Type    Start    End  Width  t~exp~   \w     \q     \k     \f   Frames
#--------------------------------------------------------------------------
  1  \w     20.00  82.00   1.00    1.00    --   41.11 -99.00 150.00   62
  2  \w     54.00 101.00   1.00    1.00    --  106.95-108.00 -33.00   47
  3  \w     39.00 131.00   1.00    1.00    --  106.95 -61.00 -30.00   92
  4  \w     91.00 167.00   1.00    1.00    --  106.95  45.00 150.00   76
  5  \w     96.00 122.00   1.00    1.00    --  106.95 125.00 -30.00   26
  6  \w     98.00 124.00   1.00    1.00    --  106.95 125.00-120.00   26
  7  \w    -34.00  -7.00   1.00    1.00    --  -41.11 125.00-180.00   27
  8  \w    -93.00 -67.00   1.00    1.00    --  -41.11 125.00-180.00   26
  9  \w   -112.00 -31.00   1.00    1.00    --  -41.11 -38.00 120.00   81
;
_diffrn_measurement_device 'four-circle diffractometer'
_diffrn_measurement_device_type 'SuperNova, Dual, Cu at zero, AtlasS2'
_diffrn_measurement_method '\w scans'
_diffrn_orient_matrix_type 'CrysAlisPro convention (1999,Acta A55,543-557)'
_diffrn_orient_matrix_UB_11 -0.1099785000
_diffrn_orient_matrix_UB_12 0.0504894000
_diffrn_orient_matrix_UB_13 -0.0111477000
_diffrn_orient_matrix_UB_21 -0.0292563000
_diffrn_orient_matrix_UB_22 -0.0289541000
_diffrn_orient_matrix_UB_23 0.0533743000
_diffrn_orient_matrix_UB_31 0.0273019000
_diffrn_orient_matrix_UB_32 0.1723543000
_diffrn_orient_matrix_UB_33 0.0121921000
_diffrn_radiation_monochromator mirror
_diffrn_radiation_probe x-ray
_diffrn_radiation_type 'Cu K\a'
_diffrn_radiation_wavelength 1.54184
_diffrn_reflns_av_R_equivalents 0.0412
_diffrn_reflns_av_unetI/netI 0.0354
_diffrn_reflns_Laue_measured_fraction_full 0.996
_diffrn_reflns_Laue_measured_fraction_max 0.966
_diffrn_reflns_limit_h_max 16
_diffrn_reflns_limit_h_min -15
_diffrn_reflns_limit_k_max 10
_diffrn_reflns_limit_k_min -5
_diffrn_reflns_limit_l_max 33
_diffrn_reflns_limit_l_min -33
_diffrn_reflns_number 7615
_diffrn_reflns_point_group_measured_fraction_full 0.996
_diffrn_reflns_point_group_measured_fraction_max 0.966
_diffrn_reflns_theta_full 67.684
_diffrn_reflns_theta_max 73.485
_diffrn_reflns_theta_min 3.205
_diffrn_source 'micro-focus sealed X-ray tube'
_diffrn_source_type 'SuperNova (Cu) X-ray Source'
_exptl_absorpt_coefficient_mu 0.641
_exptl_absorpt_correction_T_max 1.00000
_exptl_absorpt_correction_T_min 0.71343
_exptl_absorpt_correction_type multi-scan
_exptl_absorpt_process_details
;
CrysAlisPro 1.171.38.43f (Rigaku Oxford Diffraction, 2015)
Empirical absorption correction using spherical harmonics,
 implemented in SCALE3 ABSPACK scaling algorithm.
;
_exptl_crystal_colour red
_exptl_crystal_colour_primary red
_exptl_crystal_density_diffrn 1.337
_exptl_crystal_description block
_exptl_crystal_F_000 1296
_exptl_crystal_size_max 0.14
_exptl_crystal_size_mid 0.1
_exptl_crystal_size_min 0.08
_refine_diff_density_max 0.209
_refine_diff_density_min -0.243
_refine_diff_density_rms 0.053
_refine_ls_extinction_method none
_refine_ls_goodness_of_fit_ref 1.086
_refine_ls_hydrogen_treatment constr
_refine_ls_matrix_type full
_refine_ls_number_parameters 218
_refine_ls_number_reflns 3001
_refine_ls_number_restraints 0
_refine_ls_restrained_S_all 1.086
_refine_ls_R_factor_all 0.0583
_refine_ls_R_factor_gt 0.0487
_refine_ls_shift/su_max 0.000
_refine_ls_shift/su_mean 0.000
_refine_ls_structure_factor_coef Fsqd
_refine_ls_weighting_details 'w=1/[\s^2^(Fo^2^)+(0.0560P)^2^+1.3396P] where P=(Fo^2^+2Fc^2^)/3'
_refine_ls_weighting_scheme calc
_refine_ls_wR_factor_gt 0.1216
_refine_ls_wR_factor_ref 0.1288
_reflns_Friedel_coverage 0.000
_reflns_number_gt 2508
_reflns_number_total 3001
_reflns_threshold_expression 'I > 2\s(I)'
_cod_data_source_file d6ob00425c2.cif
_cod_data_source_block hw
_cod_depositor_comments 'Adding full bibliography for 7161119.cif.'
_cod_database_code 7161119
_shelx_shelxl_version_number 2018/3
_shelx_space_group_comment
;
The symmetry employed for this shelxl refinement is uniquely defined
by the following loop, which should always be used as a source of
symmetry information in preference to the above space-group names.
They are only intended as comments.
;
_shelx_estimated_absorpt_t_max 0.950
_shelx_estimated_absorpt_t_min 0.916
_reflns_odcompleteness_completeness 99.91
_reflns_odcompleteness_iscentric 1
_reflns_odcompleteness_theta 66.97
_olex2_refinement_description
;
1. Fixed Uiso
 At 1.2 times of:
  All C(H) groups
 At 1.5 times of:
  All C(H,H,H) groups
2.a Aromatic/amide H refined with riding coordinates:
 C2(H2), C3(H3), C4(H4), C5(H5), C9(H9), C10(H10), C14(H14), C17(H17),
 C18(H18), C19(H19), C20(H20), C21(H21)
2.b Idealised Me refined as rotating group:
 C22(H22A,H22B,H22C)
;
_olex2_date_sample_data_collection 2020-08-07
_olex2_submission_special_instructions 'No special instructions were received'
_oxdiff_exptl_absorpt_empirical_details
;
Empirical correction (ABSPACK) includes:
- Absorption correction using spherical harmonics
- Frame scaling
;
_oxdiff_exptl_absorpt_empirical_full_max 1.305
_oxdiff_exptl_absorpt_empirical_full_min 0.624

loop_
_space_group_symop_operation_xyz
'x, y, z'
'-x+1/2, -y, z+1/2'
'-x, y+1/2, -z+1/2'
'x+1/2, -y+1/2, -z'
'-x, -y, -z'
'x-1/2, y, -z-1/2'
'x, -y-1/2, z-1/2'
'-x-1/2, y-1/2, z'

loop_
_atom_site_label
_atom_site_type_symbol
_atom_site_fract_x
_atom_site_fract_y
_atom_site_fract_z
_atom_site_U_iso_or_equiv
_atom_site_adp_type
_atom_site_occupancy
_atom_site_site_symmetry_order
_atom_site_calc_flag
_atom_site_refinement_flags_posn
_atom_site_refinement_flags_adp
_atom_site_refinement_flags_occupancy
_atom_site_disorder_assembly
_atom_site_disorder_group
O1 O 0.59417(9) 0.02025(13) 0.56811(5) 0.0246(3) Uani 1 1 d . . . . .
N1 N 0.61622(10) 0.35002(16) 0.49131(5) 0.0170(3) Uani 1 1 d . . . . .
C1 C 0.63748(11) 0.61806(19) 0.49342(6) 0.0164(3) Uani 1 1 d . . . . .
C2 C 0.64614(12) 0.76852(19) 0.47307(6) 0.0194(4) Uani 1 1 d . . . . .
H2 H 0.653751 0.857109 0.492681 0.023 Uiso 1 1 calc R U . . .
C3 C 0.64317(12) 0.7830(2) 0.42306(6) 0.0221(4) Uani 1 1 d . . . . .
H3 H 0.648802 0.882370 0.408955 0.027 Uiso 1 1 calc R U . . .
C4 C 0.63175(12) 0.6494(2) 0.39340(6) 0.0218(4) Uani 1 1 d . . . . .
H4 H 0.630033 0.662062 0.359909 0.026 Uiso 1 1 calc R U . . .
C5 C 0.62301(12) 0.4995(2) 0.41277(6) 0.0202(4) Uani 1 1 d . . . . .
H5 H 0.615953 0.411191 0.392978 0.024 Uiso 1 1 calc R U . . .
C6 C 0.62519(11) 0.48566(19) 0.46324(6) 0.0169(3) Uani 1 1 d . . . . .
C7 C 0.62420(11) 0.39130(18) 0.53952(6) 0.0153(3) Uani 1 1 d . . . . .
C8 C 0.63746(12) 0.55950(18) 0.54240(6) 0.0159(3) Uani 1 1 d . . . . .
C9 C 0.64605(12) 0.63555(19) 0.58663(6) 0.0172(3) Uani 1 1 d . . . . .
H9 H 0.654032 0.744631 0.587801 0.021 Uiso 1 1 calc R U . . .
C10 C 0.64268(12) 0.54770(19) 0.62957(6) 0.0179(3) Uani 1 1 d . . . . .
H10 H 0.648651 0.597547 0.659491 0.021 Uiso 1 1 calc R U . . .
C11 C 0.63037(12) 0.3859(2) 0.62691(6) 0.0174(4) Uani 1 1 d . . . . .
C12 C 0.62056(12) 0.30427(19) 0.58261(6) 0.0159(3) Uani 1 1 d . . . . .
C13 C 0.60315(12) 0.13442(19) 0.59489(6) 0.0194(4) Uani 1 1 d . . . . .
C14 C 0.60049(13) 0.1264(2) 0.64869(6) 0.0211(4) Uani 1 1 d . . . . .
H14 H 0.588352 0.035438 0.666687 0.025 Uiso 1 1 calc R U . . .
C15 C 0.61827(12) 0.2705(2) 0.66747(6) 0.0196(4) Uani 1 1 d . . . . .
C16 C 0.62377(12) 0.3096(2) 0.71942(6) 0.0212(4) Uani 1 1 d . . . . .
C17 C 0.55754(14) 0.2367(2) 0.75220(7) 0.0260(4) Uani 1 1 d . . . . .
H17 H 0.508871 0.166217 0.740811 0.031 Uiso 1 1 calc R U . . .
C18 C 0.56364(14) 0.2682(2) 0.80136(7) 0.0304(4) Uani 1 1 d . . . . .
H18 H 0.519606 0.218046 0.822771 0.036 Uiso 1 1 calc R U . . .
C19 C 0.63502(15) 0.3740(2) 0.81882(7) 0.0305(4) Uani 1 1 d . . . . .
H19 H 0.638736 0.395327 0.851853 0.037 Uiso 1 1 calc R U . . .
C20 C 0.70097(15) 0.4482(2) 0.78684(7) 0.0305(4) Uani 1 1 d . . . . .
H20 H 0.748923 0.519439 0.798445 0.037 Uiso 1 1 calc R U . . .
C21 C 0.69543(14) 0.4160(2) 0.73753(6) 0.0251(4) Uani 1 1 d . . . . .
H21 H 0.739956 0.465953 0.716308 0.030 Uiso 1 1 calc R U . . .
C22 C 0.59696(13) 0.19588(19) 0.47010(6) 0.0200(4) Uani 1 1 d . . . . .
H22A H 0.655517 0.162453 0.452065 0.030 Uiso 1 1 calc R U . . .
H22B H 0.539435 0.202288 0.448797 0.030 Uiso 1 1 calc R U . . .
H22C H 0.583215 0.121018 0.495406 0.030 Uiso 1 1 calc R U . . .

loop_
_atom_site_aniso_label
_atom_site_aniso_U_11
_atom_site_aniso_U_22
_atom_site_aniso_U_33
_atom_site_aniso_U_23
_atom_site_aniso_U_13
_atom_site_aniso_U_12
O1 0.0316(7) 0.0097(6) 0.0326(7) -0.0022(5) -0.0033(6) -0.0013(5)
N1 0.0195(7) 0.0092(7) 0.0222(7) -0.0013(5) 0.0003(6) -0.0005(5)
C1 0.0150(7) 0.0104(8) 0.0238(8) -0.0015(6) -0.0001(6) 0.0007(6)
C2 0.0182(8) 0.0115(8) 0.0283(9) 0.0004(7) 0.0007(7) 0.0003(6)
C3 0.0200(8) 0.0168(9) 0.0296(9) 0.0040(7) 0.0003(7) 0.0020(7)
C4 0.0202(8) 0.0224(9) 0.0227(8) 0.0020(7) 0.0006(7) 0.0030(7)
C5 0.0191(8) 0.0173(9) 0.0243(9) -0.0026(6) -0.0004(7) 0.0020(7)
C6 0.0140(7) 0.0109(8) 0.0258(9) -0.0007(6) 0.0003(6) 0.0020(6)
C7 0.0143(7) 0.0088(8) 0.0227(8) -0.0021(6) -0.0004(6) 0.0008(6)
C8 0.0148(7) 0.0074(8) 0.0256(8) -0.0006(6) 0.0002(6) 0.0005(6)
C9 0.0179(7) 0.0081(8) 0.0257(8) -0.0018(6) -0.0010(7) -0.0008(6)
C10 0.0177(7) 0.0139(8) 0.0220(8) -0.0023(6) -0.0004(6) 0.0009(6)
C11 0.0155(7) 0.0141(8) 0.0225(8) 0.0019(6) 0.0004(6) 0.0003(6)
C12 0.0165(7) 0.0085(8) 0.0227(8) -0.0005(6) -0.0012(6) 0.0003(6)
C13 0.0174(8) 0.0113(8) 0.0294(9) -0.0004(7) -0.0026(7) 0.0004(6)
C14 0.0244(8) 0.0111(8) 0.0277(9) 0.0051(7) -0.0005(7) -0.0015(7)
C15 0.0166(7) 0.0181(9) 0.0241(8) 0.0037(7) -0.0004(7) 0.0003(6)
C16 0.0220(8) 0.0164(8) 0.0253(9) 0.0019(7) -0.0006(7) 0.0012(7)
C17 0.0257(9) 0.0244(9) 0.0279(9) 0.0034(7) -0.0008(7) -0.0030(8)
C18 0.0321(10) 0.0311(11) 0.0280(9) 0.0058(8) 0.0044(8) -0.0010(8)
C19 0.0418(11) 0.0277(10) 0.0219(9) 0.0002(7) -0.0024(8) 0.0004(9)
C20 0.0382(10) 0.0249(10) 0.0285(9) 0.0012(8) -0.0070(8) -0.0066(8)
C21 0.0270(9) 0.0202(9) 0.0279(9) 0.0031(7) -0.0019(7) -0.0038(7)
C22 0.0241(8) 0.0094(8) 0.0265(8) -0.0043(7) -0.0010(7) -0.0012(6)

loop_
_atom_type_symbol
_atom_type_description
_atom_type_scat_dispersion_real
_atom_type_scat_dispersion_imag
_atom_type_scat_source
C C 0.0181 0.0091 'International Tables Vol C Tables 4.2.6.8 and 6.1.1.4'
H H 0.0000 0.0000 'International Tables Vol C Tables 4.2.6.8 and 6.1.1.4'
N N 0.0311 0.0180 'International Tables Vol C Tables 4.2.6.8 and 6.1.1.4'
O O 0.0492 0.0322 'International Tables Vol C Tables 4.2.6.8 and 6.1.1.4'

loop_
_geom_angle_atom_site_label_1
_geom_angle_atom_site_label_2
_geom_angle_atom_site_label_3
_geom_angle
_geom_angle_site_symmetry_1
_geom_angle_site_symmetry_3
_geom_angle_publ_flag
C6 N1 C22 122.20(14) . . ?
C7 N1 C6 108.74(13) . . ?
C7 N1 C22 129.00(14) . . ?
C2 C1 C6 119.92(15) . . ?
C2 C1 C8 133.75(15) . . ?
C6 C1 C8 106.33(14) . . ?
C1 C2 H2 120.7 . . ?
C3 C2 C1 118.57(16) . . ?
C3 C2 H2 120.7 . . ?
C2 C3 H3 119.6 . . ?
C2 C3 C4 120.79(16) . . ?
C4 C3 H3 119.6 . . ?
C3 C4 H4 119.2 . . ?
C5 C4 C3 121.58(16) . . ?
C5 C4 H4 119.2 . . ?
C4 C5 H5 121.3 . . ?
C4 C5 C6 117.40(16) . . ?
C6 C5 H5 121.3 . . ?
N1 C6 C1 109.81(15) . . ?
N1 C6 C5 128.48(15) . . ?
C5 C6 C1 121.72(15) . . ?
N1 C7 C8 108.28(14) . . ?
N1 C7 C12 133.08(15) . . ?
C12 C7 C8 118.63(14) . . ?
C7 C8 C1 106.84(14) . . ?
C9 C8 C1 131.84(15) . . ?
C9 C8 C7 121.32(15) . . ?
C8 C9 H9 120.1 . . ?
C8 C9 C10 119.74(15) . . ?
C10 C9 H9 120.1 . . ?
C9 C10 H10 120.5 . . ?
C11 C10 C9 119.07(15) . . ?
C11 C10 H10 120.5 . . ?
C10 C11 C12 122.89(15) . . ?
C10 C11 C15 128.41(15) . . ?
C12 C11 C15 108.59(14) . . ?
C7 C12 C11 118.35(14) . . ?
C7 C12 C13 134.76(15) . . ?
C11 C12 C13 106.82(14) . . ?
O1 C13 C12 129.70(16) . . ?
O1 C13 C14 124.41(16) . . ?
C14 C13 C12 105.89(14) . . ?
C13 C14 H14 125.1 . . ?
C15 C14 C13 109.81(15) . . ?
C15 C14 H14 125.1 . . ?
C14 C15 C11 108.85(15) . . ?
C14 C15 C16 125.94(16) . . ?
C16 C15 C11 125.21(15) . . ?
C17 C16 C15 119.91(16) . . ?
C21 C16 C15 121.75(15) . . ?
C21 C16 C17 118.33(16) . . ?
C16 C17 H17 119.6 . . ?
C18 C17 C16 120.76(17) . . ?
C18 C17 H17 119.6 . . ?
C17 C18 H18 119.8 . . ?
C17 C18 C19 120.30(17) . . ?
C19 C18 H18 119.8 . . ?
C18 C19 H19 120.1 . . ?
C18 C19 C20 119.77(17) . . ?
C20 C19 H19 120.1 . . ?
C19 C20 H20 120.0 . . ?
C19 C20 C21 120.04(18) . . ?
C21 C20 H20 120.0 . . ?
C16 C21 H21 119.6 . . ?
C20 C21 C16 120.80(17) . . ?
C20 C21 H21 119.6 . . ?
N1 C22 H22A 109.5 . . ?
N1 C22 H22B 109.5 . . ?
N1 C22 H22C 109.5 . . ?
H22A C22 H22B 109.5 . . ?
H22A C22 H22C 109.5 . . ?
H22B C22 H22C 109.5 . . ?

loop_
_geom_bond_atom_site_label_1
_geom_bond_atom_site_label_2
_geom_bond_distance
_geom_bond_site_symmetry_2
_geom_bond_publ_flag
O1 C13 1.222(2) . ?
N1 C6 1.390(2) . ?
N1 C7 1.379(2) . ?
N1 C22 1.452(2) . ?
C1 C2 1.397(2) . ?
C1 C6 1.405(2) . ?
C1 C8 1.439(2) . ?
C2 H2 0.9300 . ?
C2 C3 1.385(2) . ?
C3 H3 0.9300 . ?
C3 C4 1.404(2) . ?
C4 H4 0.9300 . ?
C4 C5 1.382(2) . ?
C5 H5 0.9300 . ?
C5 C6 1.397(2) . ?
C7 C8 1.437(2) . ?
C7 C12 1.399(2) . ?
C8 C9 1.384(2) . ?
C9 H9 0.9300 . ?
C9 C10 1.399(2) . ?
C10 H10 0.9300 . ?
C10 C11 1.381(2) . ?
C11 C12 1.409(2) . ?
C11 C15 1.494(2) . ?
C12 C13 1.495(2) . ?
C13 C14 1.485(2) . ?
C14 H14 0.9300 . ?
C14 C15 1.346(2) . ?
C15 C16 1.472(2) . ?
C16 C17 1.399(2) . ?
C16 C21 1.397(2) . ?
C17 H17 0.9300 . ?
C17 C18 1.384(3) . ?
C18 H18 0.9300 . ?
C18 C19 1.385(3) . ?
C19 H19 0.9300 . ?
C19 C20 1.388(3) . ?
C20 H20 0.9300 . ?
C20 C21 1.389(2) . ?
C21 H21 0.9300 . ?
C22 H22A 0.9600 . ?
C22 H22B 0.9600 . ?
C22 H22C 0.9600 . ?

loop_
_geom_torsion_atom_site_label_1
_geom_torsion_atom_site_label_2
_geom_torsion_atom_site_label_3
_geom_torsion_atom_site_label_4
_geom_torsion
_geom_torsion_site_symmetry_1
_geom_torsion_site_symmetry_2
_geom_torsion_site_symmetry_3
_geom_torsion_site_symmetry_4
_geom_torsion_publ_flag
O1 C13 C14 C15 176.51(16) . . . . ?
N1 C7 C8 C1 -0.21(17) . . . . ?
N1 C7 C8 C9 178.94(14) . . . . ?
N1 C7 C12 C11 -179.19(16) . . . . ?
N1 C7 C12 C13 -2.6(3) . . . . ?
C1 C2 C3 C4 0.0(2) . . . . ?
C1 C8 C9 C10 179.43(16) . . . . ?
C2 C1 C6 N1 -178.80(14) . . . . ?
C2 C1 C6 C5 1.1(2) . . . . ?
C2 C1 C8 C7 179.20(17) . . . . ?
C2 C1 C8 C9 0.2(3) . . . . ?
C2 C3 C4 C5 0.1(2) . . . . ?
C3 C4 C5 C6 0.5(2) . . . . ?
C4 C5 C6 N1 178.83(15) . . . . ?
C4 C5 C6 C1 -1.1(2) . . . . ?
C6 N1 C7 C8 0.74(17) . . . . ?
C6 N1 C7 C12 179.84(16) . . . . ?
C6 C1 C2 C3 -0.5(2) . . . . ?
C6 C1 C8 C7 -0.40(17) . . . . ?
C6 C1 C8 C9 -179.41(16) . . . . ?
C7 N1 C6 C1 -1.02(17) . . . . ?
C7 N1 C6 C5 179.10(15) . . . . ?
C7 C8 C9 C10 0.5(2) . . . . ?
C7 C12 C13 O1 6.1(3) . . . . ?
C7 C12 C13 C14 -175.08(17) . . . . ?
C8 C1 C2 C3 179.92(16) . . . . ?
C8 C1 C6 N1 0.86(17) . . . . ?
C8 C1 C6 C5 -179.24(14) . . . . ?
C8 C7 C12 C11 -0.2(2) . . . . ?
C8 C7 C12 C13 176.39(16) . . . . ?
C8 C9 C10 C11 -0.3(2) . . . . ?
C9 C10 C11 C12 -0.2(2) . . . . ?
C9 C10 C11 C15 -175.85(15) . . . . ?
C10 C11 C12 C7 0.5(2) . . . . ?
C10 C11 C12 C13 -176.99(15) . . . . ?
C10 C11 C15 C14 175.24(16) . . . . ?
C10 C11 C15 C16 -4.1(3) . . . . ?
C11 C12 C13 O1 -177.05(17) . . . . ?
C11 C12 C13 C14 1.75(17) . . . . ?
C11 C15 C16 C17 141.10(17) . . . . ?
C11 C15 C16 C21 -40.4(2) . . . . ?
C12 C7 C8 C1 -179.46(14) . . . . ?
C12 C7 C8 C9 -0.3(2) . . . . ?
C12 C11 C15 C14 -0.87(19) . . . . ?
C12 C11 C15 C16 179.83(14) . . . . ?
C12 C13 C14 C15 -2.37(18) . . . . ?
C13 C14 C15 C11 2.01(19) . . . . ?
C13 C14 C15 C16 -178.69(15) . . . . ?
C14 C15 C16 C17 -38.1(3) . . . . ?
C14 C15 C16 C21 140.46(19) . . . . ?
C15 C11 C12 C7 176.82(14) . . . . ?
C15 C11 C12 C13 -0.62(17) . . . . ?
C15 C16 C17 C18 177.98(17) . . . . ?
C15 C16 C21 C20 -178.35(17) . . . . ?
C16 C17 C18 C19 0.7(3) . . . . ?
C17 C16 C21 C20 0.2(3) . . . . ?
C17 C18 C19 C20 -0.3(3) . . . . ?
C18 C19 C20 C21 -0.1(3) . . . . ?
C19 C20 C21 C16 0.1(3) . . . . ?
C21 C16 C17 C18 -0.6(3) . . . . ?
C22 N1 C6 C1 176.47(14) . . . . ?
C22 N1 C6 C5 -3.4(2) . . . . ?
C22 N1 C7 C8 -176.52(15) . . . . ?
C22 N1 C7 C12 2.6(3) . . . . ?
